data_7050619
loop_
_publ_author_name
'Jorge Pas\'an'
'Joaqu\'in Sanchiz'
'Catalina Ruiz-P\'erez'
'Francesc Lloret'
'Miguel Julve'

_publ_section_title
;
 {[Cu(H2O)3][Cu(phmal)2]}n: a new two-dimensional copper(II) complex
 with intralayer ferromagnetic interactions (phmal=phenylmalonate
 dianion)
;
_journal_issue 11
_journal_name_full 'New J. Chem.'
_journal_page_first 1557
_journal_page_last 1562
_journal_paper_doi 10.1039/b304471h
_journal_volume 27
_journal_year 2003
_chemical_formula_sum 'C18 H18 Cu2 O11'
_chemical_formula_weight 537.40
_chemical_name_systematic
;
?
;
_space_group_IT_number 14
_symmetry_cell_setting monoclinic
_symmetry_space_group_name_Hall '-P 2yn'
_symmetry_space_group_name_H-M 'P 1 21/n 1'
_atom_sites_solution_hydrogens geom
_atom_sites_solution_primary direct
_atom_sites_solution_secondary difmap
_audit_creation_method SHELXL-97
_cell_angle_alpha 90.00
_cell_angle_beta 98.315(8)
_cell_angle_gamma 90.00
_cell_formula_units_Z 4
_cell_length_a 12.1329(9)
_cell_length_b 10.4929(9)
_cell_length_c 15.2841(17)
_cell_measurement_temperature 293(2)
_cell_volume 1925.4(3)
_computing_cell_refinement 'Dirax/lsq (Duisenberg & Schreurs, 1989-2000)'
_computing_data_collection 'Collect (Nonius BV, 1997-2000)'
_computing_data_reduction 'EvalCCD (Duisenberg & Schreurs 1990-2000)'
_computing_molecular_graphics CRYSTALMAKER
_computing_publication_material 'PARST95 (Nardelli, 1995)'
_computing_structure_refinement 'SHELXL-97 (Sheldrick, 1997)'
_computing_structure_solution 'SHELXS-97 (Sheldrick, 1997)'
_diffrn_ambient_temperature 293(2)
_diffrn_measured_fraction_theta_full 0.942
_diffrn_measured_fraction_theta_max 0.942
_diffrn_measurement_device_type KappaCCD
_diffrn_measurement_method 'CCD rotation images, thick slices'
_diffrn_radiation_monochromator graphite
_diffrn_radiation_source 'fine-focus sealed tube'
_diffrn_radiation_type MoK\a
_diffrn_radiation_wavelength 0.71073
_diffrn_reflns_av_R_equivalents 0.0424
_diffrn_reflns_av_sigmaI/netI 0.0607
_diffrn_reflns_limit_h_max 17
_diffrn_reflns_limit_h_min -17
_diffrn_reflns_limit_k_max 12
_diffrn_reflns_limit_k_min -14
_diffrn_reflns_limit_l_max 21
_diffrn_reflns_limit_l_min -11
_diffrn_reflns_number 12502
_diffrn_reflns_theta_full 30.00
_diffrn_reflns_theta_max 30.00
_diffrn_reflns_theta_min 6.40
_exptl_absorpt_coefficient_mu 2.272
_exptl_absorpt_correction_type none
_exptl_crystal_colour Blue
_exptl_crystal_density_diffrn 1.854
_exptl_crystal_density_method 'not measured'
_exptl_crystal_description Prism
_exptl_crystal_F_000 1088
_exptl_crystal_size_max 0.23
_exptl_crystal_size_mid 0.17
_exptl_crystal_size_min 0.17
_refine_diff_density_max 0.604
_refine_diff_density_min -0.466
_refine_diff_density_rms 0.096
_refine_ls_extinction_method none
_refine_ls_goodness_of_fit_ref 1.003
_refine_ls_hydrogen_treatment mixed
_refine_ls_matrix_type full
_refine_ls_number_parameters 352
_refine_ls_number_reflns 5292
_refine_ls_number_restraints 0
_refine_ls_restrained_S_all 1.003
_refine_ls_R_factor_all 0.0732
_refine_ls_R_factor_gt 0.0414
_refine_ls_shift/su_max 0.018
_refine_ls_shift/su_mean 0.002
_refine_ls_structure_factor_coef Fsqd
_refine_ls_weighting_details 'calc w=1/[\s^2^(Fo^2^)+(0.0389P)^2^+1.3648P] where P=(Fo^2^+2Fc^2^)/3'
_refine_ls_weighting_scheme calc
_refine_ls_wR_factor_gt 0.0831
_refine_ls_wR_factor_ref 0.0932
_reflns_number_gt 3823
_reflns_number_total 5292
_reflns_threshold_expression >2sigma(I)
_cod_data_source_file b304471h.txt
_cod_data_source_block Compound_1
_cod_depositor_comments
;
The following automatic conversions were performed:
'_symmetry_cell_setting' value 'Monoclinic' changed to 'monoclinic'
according to '/home/saulius/struct/CIF-dictionaries/cif_core.dic'
dictionary named 'cif_core.dic' version 2.4.1 from 2010-06-29.

Automatic conversion script
Id: cif_fix_enum 1527 2010-12-29 10:47:43Z saulius 
;
_cod_original_sg_symbol_H-M P21/n
_cod_database_code 7050619

loop_
_symmetry_equiv_pos_as_xyz
'x, y, z'
'-x+1/2, y+1/2, -z+1/2'
'-x, -y, -z'
'x-1/2, -y-1/2, z-1/2'

loop_
_atom_site_label
_atom_site_type_symbol
_atom_site_fract_x
_atom_site_fract_y
_atom_site_fract_z
_atom_site_U_iso_or_equiv
_atom_site_adp_type
_atom_site_occupancy
_atom_site_symmetry_multiplicity
_atom_site_calc_flag
_atom_site_refinement_flags
_atom_site_disorder_assembly
_atom_site_disorder_group
Cu1 Cu 0.61855(3) 0.57603(3) 0.99662(2) 0.02020(10) Uani 1 1 d . . .
Cu2 Cu 0.73038(3) 0.89423(3) 1.20225(2) 0.02047(10) Uani 1 1 d . . .
C1 C 0.6773(2) 0.8402(3) 1.02482(17) 0.0193(5) Uani 1 1 d . . .
C2 C 0.6342(2) 0.8753(3) 0.92971(17) 0.0181(5) Uani 1 1 d . . .
C3 C 0.5485(2) 0.7850(2) 0.87937(17) 0.0191(5) Uani 1 1 d . . .
C4 C 0.7325(2) 0.8910(3) 0.87840(17) 0.0221(6) Uani 1 1 d . . .
C5 C 0.7834(3) 0.7896(3) 0.8441(2) 0.0388(8) Uani 1 1 d . . .
C6 C 0.8723(3) 0.8094(5) 0.7989(3) 0.0528(11) Uani 1 1 d . . .
C7 C 0.9114(3) 0.9281(5) 0.7874(3) 0.0535(11) Uani 1 1 d . . .
C8 C 0.8603(4) 1.0310(5) 0.8203(3) 0.0614(12) Uani 1 1 d . . .
C9 C 0.7712(3) 1.0122(4) 0.8661(3) 0.0445(9) Uani 1 1 d . . .
C10 C 0.7210(2) 0.3741(2) 1.10447(18) 0.0188(5) Uani 1 1 d . . .
C11 C 0.7147(2) 0.2930(3) 1.02154(18) 0.0202(5) Uani 1 1 d . . .
C12 C 0.6034(2) 0.3053(2) 0.96037(18) 0.0201(5) Uani 1 1 d . . .
C13 C 0.8138(2) 0.3280(3) 0.97557(19) 0.0248(6) Uani 1 1 d . . .
C14 C 0.9183(3) 0.2820(4) 1.0110(3) 0.0424(9) Uani 1 1 d . . .
C15 C 1.0110(3) 0.3191(5) 0.9738(3) 0.0572(13) Uani 1 1 d . . .
C16 C 1.0027(3) 0.3980(4) 0.9023(3) 0.0511(10) Uani 1 1 d . . .
C17 C 0.8992(3) 0.4401(4) 0.8656(3) 0.0466(9) Uani 1 1 d . . .
C18 C 0.8054(3) 0.4060(3) 0.9022(2) 0.0350(7) Uani 1 1 d . . .
O1 O 0.70560(17) 0.93189(18) 1.07584(13) 0.0272(4) Uani 1 1 d . . .
O2 O 0.68645(17) 0.72737(17) 1.05166(13) 0.0287(5) Uani 1 1 d . . .
O3 O 0.48220(16) 0.83393(18) 0.81918(13) 0.0286(5) Uani 1 1 d . . .
O4 O 0.54712(17) 0.66719(18) 0.89546(13) 0.0270(5) Uani 1 1 d . . .
O5 O 0.69672(17) 0.49026(17) 1.09794(13) 0.0268(5) Uani 1 1 d . . .
O6 O 0.75544(16) 0.32186(17) 1.17703(12) 0.0239(4) Uani 1 1 d . . .
O7 O 0.56165(17) 0.20700(18) 0.92715(15) 0.0349(5) Uani 1 1 d . . .
O8 O 0.55857(15) 0.41564(16) 0.94664(12) 0.0209(4) Uani 1 1 d . . .
O1W O 0.7923(3) 1.0795(2) 1.2358(2) 0.0429(7) Uani 1 1 d . . .
O2W O 0.56907(18) 0.9159(3) 1.20539(16) 0.0286(5) Uani 1 1 d . . .
O3W O 0.8793(2) 0.8247(3) 1.1971(2) 0.0383(6) Uani 1 1 d . . .
H2 H 0.604(2) 0.952(3) 0.9342(19) 0.018(7) Uiso 1 1 d . . .
H11 H 0.723(2) 0.209(3) 1.0396(17) 0.010(6) Uiso 1 1 d . . .
H14 H 0.925(3) 0.232(3) 1.061(3) 0.042(10) Uiso 1 1 d . . .
H16 H 1.067(3) 0.423(3) 0.873(3) 0.048(10) Uiso 1 1 d . . .
H18 H 0.735(3) 0.435(3) 0.873(2) 0.037(9) Uiso 1 1 d . . .
H1WA H 0.775(3) 1.135(4) 1.218(3) 0.036(12) Uiso 1 1 d . . .
H7 H 0.973(3) 0.935(3) 0.756(3) 0.050(11) Uiso 1 1 d . . .
H5 H 0.759(3) 0.710(3) 0.853(2) 0.044(10) Uiso 1 1 d . . .
H2WA H 0.543(3) 0.871(4) 1.172(3) 0.046(13) Uiso 1 1 d . . .
H1WB H 0.796(5) 1.091(5) 1.284(4) 0.09(2) Uiso 1 1 d . . .
H8 H 0.878(4) 1.120(5) 0.812(3) 0.086(15) Uiso 1 1 d . . .
H9 H 0.744(4) 1.073(5) 0.895(3) 0.079(16) Uiso 1 1 d . . .
H17 H 0.889(3) 0.493(4) 0.818(3) 0.056(12) Uiso 1 1 d . . .
H2WB H 0.556(3) 0.990(4) 1.196(3) 0.043(11) Uiso 1 1 d . . .
H6 H 0.900(4) 0.743(4) 0.774(3) 0.070(14) Uiso 1 1 d . . .
H15 H 1.068(4) 0.302(4) 0.993(3) 0.066(15) Uiso 1 1 d . . .
H3WB H 0.894(3) 0.792(4) 1.228(3) 0.025(12) Uiso 1 1 d . . .
H3WA H 0.896(5) 0.814(5) 1.150(4) 0.10(2) Uiso 1 1 d . . .

loop_
_atom_site_aniso_label
_atom_site_aniso_U_11
_atom_site_aniso_U_22
_atom_site_aniso_U_33
_atom_site_aniso_U_23
_atom_site_aniso_U_13
_atom_site_aniso_U_12
Cu1 0.02524(19) 0.01475(16) 0.01867(17) 0.00123(12) -0.00335(13) 0.00069(13)
Cu2 0.02448(18) 0.01720(17) 0.01789(17) 0.00031(12) -0.00320(13) 0.00011(13)
C1 0.0156(13) 0.0221(13) 0.0200(13) 0.0018(11) 0.0019(10) -0.0022(10)
C2 0.0201(13) 0.0181(13) 0.0150(13) 0.0015(10) -0.0009(10) 0.0015(11)
C3 0.0170(13) 0.0229(13) 0.0170(13) 0.0012(10) 0.0010(10) -0.0009(10)
C4 0.0195(13) 0.0318(15) 0.0141(13) 0.0000(11) -0.0014(10) -0.0030(11)
C5 0.043(2) 0.0358(19) 0.040(2) 0.0053(15) 0.0156(16) 0.0055(16)
C6 0.046(2) 0.065(3) 0.051(3) -0.001(2) 0.020(2) 0.017(2)
C7 0.0302(19) 0.089(3) 0.045(2) 0.000(2) 0.0169(17) -0.009(2)
C8 0.056(3) 0.061(3) 0.073(3) -0.003(2) 0.029(2) -0.030(2)
C9 0.045(2) 0.039(2) 0.053(2) -0.0103(17) 0.0205(18) -0.0156(17)
C10 0.0166(13) 0.0205(13) 0.0188(13) -0.0024(10) 0.0010(10) -0.0027(10)
C11 0.0203(14) 0.0181(13) 0.0207(14) 0.0009(10) -0.0019(11) 0.0028(10)
C12 0.0220(14) 0.0209(13) 0.0175(13) -0.0034(10) 0.0033(11) 0.0001(11)
C13 0.0229(14) 0.0291(15) 0.0210(14) -0.0070(11) -0.0012(11) 0.0016(11)
C14 0.0301(18) 0.063(2) 0.0333(19) 0.0017(17) 0.0014(15) 0.0126(16)
C15 0.0195(19) 0.095(4) 0.056(3) -0.019(2) 0.0017(18) 0.011(2)
C16 0.038(2) 0.068(3) 0.052(3) -0.018(2) 0.0241(19) -0.0076(19)
C17 0.052(2) 0.048(2) 0.045(2) -0.0003(18) 0.0244(19) -0.0040(18)
C18 0.0316(17) 0.0403(19) 0.0334(18) -0.0001(14) 0.0062(14) 0.0008(14)
O1 0.0391(12) 0.0218(10) 0.0181(10) -0.0011(8) -0.0043(9) -0.0043(9)
O2 0.0382(12) 0.0182(10) 0.0254(11) 0.0010(8) -0.0103(9) -0.0022(8)
O3 0.0309(11) 0.0233(10) 0.0271(11) 0.0028(8) -0.0110(9) -0.0023(8)
O4 0.0351(12) 0.0198(10) 0.0221(10) 0.0040(8) -0.0090(9) -0.0031(8)
O5 0.0425(12) 0.0149(9) 0.0202(10) -0.0003(7) -0.0053(9) 0.0060(8)
O6 0.0321(11) 0.0193(9) 0.0176(10) 0.0017(7) -0.0047(8) 0.0016(8)
O7 0.0330(12) 0.0220(11) 0.0455(14) -0.0109(9) -0.0089(10) 0.0008(9)
O8 0.0204(9) 0.0182(9) 0.0224(10) -0.0005(7) -0.0021(8) 0.0007(7)
O1W 0.079(2) 0.0182(12) 0.0271(14) 0.0035(10) -0.0075(13) -0.0047(12)
O2W 0.0272(12) 0.0263(12) 0.0301(13) 0.0013(10) -0.0031(10) -0.0001(10)
O3W 0.0362(14) 0.0486(16) 0.0302(15) 0.0118(13) 0.0048(12) 0.0151(11)

loop_
_atom_type_symbol
_atom_type_description
_atom_type_scat_dispersion_real
_atom_type_scat_dispersion_imag
_atom_type_scat_source
C C 0.0033 0.0016 'International Tables Vol C Tables 4.2.6.8 and 6.1.1.4'
H H 0.0000 0.0000 'International Tables Vol C Tables 4.2.6.8 and 6.1.1.4'
Cu Cu 0.3201 1.2651 'International Tables Vol C Tables 4.2.6.8 and 6.1.1.4'
O O 0.0106 0.0060 'International Tables Vol C Tables 4.2.6.8 and 6.1.1.4'

loop_
_geom_angle_atom_site_label_1
_geom_angle_atom_site_label_2
_geom_angle_atom_site_label_3
_geom_angle
_geom_angle_site_symmetry_1
_geom_angle_site_symmetry_3
_geom_angle_publ_flag
O4 Cu1 O5 177.04(9) . . ?
O4 Cu1 O2 93.20(8) . . ?
O5 Cu1 O2 84.48(8) . . ?
O4 Cu1 O8 90.87(8) . . ?
O5 Cu1 O8 91.39(8) . . ?
O2 Cu1 O8 175.64(8) . . ?
O4 Cu1 O8 87.13(8) . 3_667 ?
O5 Cu1 O8 95.05(8) . 3_667 ?
O2 Cu1 O8 99.13(8) . 3_667 ?
O8 Cu1 O8 82.62(7) . 3_667 ?
O1 Cu2 O3W 92.65(12) . . ?
O1 Cu2 O2W 89.40(9) . . ?
O3W Cu2 O2W 164.72(12) . . ?
O1 Cu2 O6 168.59(8) . 2_657 ?
O3W Cu2 O6 86.49(12) . 2_657 ?
O2W Cu2 O6 88.53(9) . 2_657 ?
O1 Cu2 O1W 92.99(10) . . ?
O3W Cu2 O1W 93.12(13) . . ?
O2W Cu2 O1W 101.90(12) . . ?
O6 Cu2 O1W 98.41(10) 2_657 . ?
O2 C1 O1 121.2(2) . . ?
O2 C1 C2 123.0(2) . . ?
O1 C1 C2 115.8(2) . . ?
C1 C2 C3 116.5(2) . . ?
C1 C2 C4 109.3(2) . . ?
C3 C2 C4 109.4(2) . . ?
O3 C3 O4 121.6(2) . . ?
O3 C3 C2 115.9(2) . . ?
O4 C3 C2 122.5(2) . . ?
C5 C4 C9 118.9(3) . . ?
C5 C4 C2 122.7(3) . . ?
C9 C4 C2 118.4(3) . . ?
C4 C5 C6 120.2(4) . . ?
C7 C6 C5 121.2(4) . . ?
C6 C7 C8 119.3(4) . . ?
C7 C8 C9 119.9(4) . . ?
C4 C9 C8 120.4(4) . . ?
O6 C10 O5 122.6(2) . . ?
O6 C10 C11 117.6(2) . . ?
O5 C10 C11 119.7(2) . . ?
C10 C11 C13 107.6(2) . . ?
C10 C11 C12 113.3(2) . . ?
C13 C11 C12 112.5(2) . . ?
O7 C12 O8 123.5(3) . . ?
O7 C12 C11 117.1(2) . . ?
O8 C12 C11 119.4(2) . . ?
C18 C13 C14 118.5(3) . . ?
C18 C13 C11 123.2(3) . . ?
C14 C13 C11 118.2(3) . . ?
C15 C14 C13 119.4(4) . . ?
C16 C15 C14 121.9(4) . . ?
C15 C16 C17 118.7(4) . . ?
C16 C17 C18 120.5(4) . . ?
C13 C18 C17 120.9(3) . . ?
C1 O1 Cu2 116.68(17) . . ?
C1 O2 Cu1 128.64(18) . . ?
C3 O4 Cu1 129.02(17) . . ?
C10 O5 Cu1 127.06(17) . . ?
C10 O6 Cu2 129.06(17) . 2_647 ?
C12 O8 Cu1 126.21(17) . . ?
C12 O8 Cu1 110.44(16) . 3_667 ?
Cu1 O8 Cu1 97.38(7) . 3_667 ?

loop_
_geom_bond_atom_site_label_1
_geom_bond_atom_site_label_2
_geom_bond_distance
_geom_bond_site_symmetry_2
_geom_bond_publ_flag
Cu1 O4 1.9155(19) . ?
Cu1 O5 1.9191(19) . ?
Cu1 O2 1.9256(19) . ?
Cu1 O8 1.9454(18) . ?
Cu1 O8 2.433(2) 3_667 ?
Cu2 O1 1.952(2) . ?
Cu2 O3W 1.961(3) . ?
Cu2 O2W 1.978(2) . ?
Cu2 O6 1.9796(19) 2_657 ?
Cu2 O1W 2.120(2) . ?
C1 O2 1.253(3) . ?
C1 O1 1.255(3) . ?
C1 C2 1.517(4) . ?
C2 C3 1.529(4) . ?
C2 C4 1.528(4) . ?
C3 O3 1.242(3) . ?
C3 O4 1.261(3) . ?
C4 C5 1.372(4) . ?
C4 C9 1.378(4) . ?
C5 C6 1.378(5) . ?
C6 C7 1.354(6) . ?
C7 C8 1.376(6) . ?
C8 C9 1.384(5) . ?
C10 O6 1.253(3) . ?
C10 O5 1.255(3) . ?
C10 C11 1.519(4) . ?
C11 C13 1.524(4) . ?
C11 C12 1.533(4) . ?
C12 O7 1.226(3) . ?
C12 O8 1.283(3) . ?
C13 C18 1.381(4) . ?
C13 C14 1.390(4) . ?
C14 C15 1.387(6) . ?
C15 C16 1.363(6) . ?
C16 C17 1.373(6) . ?
C17 C18 1.385(5) . ?
O6 Cu2 1.9796(19) 2_647 ?
O8 Cu1 2.4325(19) 3_667 ?
